data_1513286
loop_
_publ_author_name
'Onishi, Naoya'
'Shiotsuki, Masashi'
'Sanda, Fumio'
'Masuda, Toshio'

_publ_section_title
;
 Polymerization of Phenylacetylenes with Rhodium Zwitterionic Complexes:
 Enhanced Catalytic Activity by \p-Acidic Diene Ligands
;
_journal_issue 12
_journal_name_full Macromolecules
_journal_page_first 4071
_journal_paper_doi 10.1021/ma900293t
_journal_volume 42
_journal_year 2009
_chemical_formula_moiety 'C40 H34 B F4 Rh '
_chemical_formula_sum 'C40 H34 B F4 Rh'
_chemical_formula_weight 704.42
_space_group_IT_number 2
_symmetry_cell_setting triclinic
_symmetry_Int_Tables_number 2
_symmetry_space_group_name_Hall '-P 1'
_symmetry_space_group_name_H-M 'P -1'
_cell_angle_alpha 101.382(5)
_cell_angle_beta 106.071(8)
_cell_angle_gamma 97.165(7)
_cell_formula_units_Z 2
_cell_length_a 10.267(6)
_cell_length_b 11.174(7)
_cell_length_c 15.202(10)
_cell_measurement_reflns_used 2814
_cell_measurement_temperature 143.15
_cell_measurement_theta_max 27.4
_cell_measurement_theta_min 3.0
_cell_volume 1612.9(17)
_computing_cell_refinement CrystalClear
_computing_data_collection CrystalClear
_computing_data_reduction CrystalStructure
_computing_publication_material 'CrystalStructure 3.7.0'
_computing_structure_refinement CRYSTALS
_computing_structure_solution SIR92
_diffrn_detector_area_resol_mean 7.31
_diffrn_measured_fraction_theta_full 0.936
_diffrn_measured_fraction_theta_max 0.936
_diffrn_measurement_device_type 'Rigaku Saturn'
_diffrn_measurement_method \w
_diffrn_radiation_type 'Mo K\a'
_diffrn_radiation_wavelength 0.71070
_diffrn_reflns_av_R_equivalents 0.050
_diffrn_reflns_limit_h_max 13
_diffrn_reflns_limit_h_min -13
_diffrn_reflns_limit_k_max 11
_diffrn_reflns_limit_k_min -14
_diffrn_reflns_limit_l_max 19
_diffrn_reflns_limit_l_min -17
_diffrn_reflns_number 11766
_diffrn_reflns_theta_full 27.43
_diffrn_reflns_theta_max 27.43
_exptl_absorpt_coefficient_mu 0.580
_exptl_absorpt_correction_T_max 0.891
_exptl_absorpt_correction_T_min 0.797
_exptl_absorpt_correction_type multi-scan
_exptl_absorpt_process_details 'Jacobson, R. (1998) Private communication'
_exptl_crystal_colour colorless
_exptl_crystal_density_diffrn 1.450
_exptl_crystal_density_method 'not measured'
_exptl_crystal_description prism
_exptl_crystal_F_000 720.00
_exptl_crystal_size_max 0.20
_exptl_crystal_size_mid 0.05
_exptl_crystal_size_min 0.05
_refine_diff_density_max 1.35
_refine_diff_density_min -1.47
_refine_ls_extinction_method none
_refine_ls_goodness_of_fit_ref 1.039
_refine_ls_hydrogen_treatment refU
_refine_ls_number_parameters 449
_refine_ls_number_reflns 8259
_refine_ls_R_factor_gt 0.0663
_refine_ls_shift/su_max 0.0000
_refine_ls_structure_factor_coef F
_refine_ls_weighting_details
;
    Chebychev polynomial with 3 parameters (Carruthers & Watkin, 1979)
    19.6229    -12.6403    10.5076
;
_refine_ls_weighting_scheme calc
_refine_ls_wR_factor_ref 0.0720
_reflns_number_gt 8123
_reflns_number_total 6887
_reflns_threshold_expression F^2^>2.0\s(F^2^)
_cod_data_source_file ma900293tsup4.cif
_cod_data_source_block '__Shiotsuki080318b'
_cod_original_cell_volume 1612.8(18)
_cod_original_formula_sum 'C40 H34 B F4 Rh '
_cod_database_code 1513286

loop_
_symmetry_equiv_pos_site_id
_symmetry_equiv_pos_as_xyz
1 +X,+Y,+Z
2 -X,-Y,-Z

loop_
_atom_site_label
_atom_site_type_symbol
_atom_site_fract_x
_atom_site_fract_y
_atom_site_fract_z
_atom_site_U_iso_or_equiv
_atom_site_adp_type
_atom_site_occupancy
_atom_site_symmetry_multiplicity
_atom_site_calc_flag
_atom_site_refinement_flags
Rh(1) Rh 0.71778(4) 0.27884(4) 0.69206(3) 0.03051(9) Uani 1.00 1 d .
F(1) F 0.7488(4) 0.1109(3) 1.0315(2) 0.0672(12) Uani 1.00 1 d .
F(2) F 0.9917(4) 0.0806(3) 1.1429(2) 0.0837(13) Uani 1.00 1 d .
F(3) F 1.2299(4) 0.1570(3) 1.1105(2) 0.0868(13) Uani 1.00 1 d .
F(4) F 1.2285(3) 0.2547(3) 0.9597(2) 0.0704(11) Uani 1.00 1 d .
C(1) C 0.4974(4) 0.3154(4) 0.6028(3) 0.0278(11) Uani 1.00 1 d .
C(2) C 0.6077(4) 0.4175(4) 0.6220(3) 0.0314(12) Uani 1.00 1 d .
C(3) C 0.7253(4) 0.4068(4) 0.5908(3) 0.0339(12) Uani 1.00 1 d .
C(4) C 0.7413(5) 0.2912(4) 0.5463(3) 0.0352(13) Uani 1.00 1 d .
C(5) C 0.6439(5) 0.1852(4) 0.5361(3) 0.0337(12) Uani 1.00 1 d .
C(6) C 0.5238(4) 0.1990(3) 0.5623(3) 0.0302(11) Uani 1.00 1 d .
C(7) C 0.2947(4) 0.2005(4) 0.6496(3) 0.0352(13) Uani 1.00 1 d .
C(8) C 0.3474(5) 0.1850(5) 0.7399(4) 0.0473(15) Uani 1.00 1 d .
C(9) C 0.3150(5) 0.0761(5) 0.7672(4) 0.0517(17) Uani 1.00 1 d .
C(10) C 0.2273(5) -0.0274(5) 0.6997(4) 0.0507(17) Uani 1.00 1 d .
C(11) C 0.1710(5) -0.0164(4) 0.6085(4) 0.0428(15) Uani 1.00 1 d .
C(12) C 0.2028(5) 0.0968(4) 0.5851(3) 0.0372(13) Uani 1.00 1 d .
C(13) C 0.2393(4) 0.3227(3) 0.5115(3) 0.0332(12) Uani 1.00 1 d .
C(14) C 0.1079(4) 0.3529(4) 0.5038(3) 0.0374(13) Uani 1.00 1 d .
C(15) C 0.0094(4) 0.3427(4) 0.4175(4) 0.0390(13) Uani 1.00 1 d .
C(16) C 0.0376(5) 0.3006(4) 0.3347(3) 0.0389(13) Uani 1.00 1 d .
C(17) C 0.1651(5) 0.2706(4) 0.3384(3) 0.0389(13) Uani 1.00 1 d .
C(18) C 0.2632(4) 0.2820(4) 0.4258(3) 0.0372(13) Uani 1.00 1 d .
C(19) C 0.3471(4) 0.4597(4) 0.6870(3) 0.0328(12) Uani 1.00 1 d .
C(20) C 0.3146(5) 0.4760(5) 0.7715(4) 0.0448(15) Uani 1.00 1 d .
C(21) C 0.3213(6) 0.5938(6) 0.8265(4) 0.0559(19) Uani 1.00 1 d .
C(22) C 0.3589(6) 0.6991(5) 0.7991(4) 0.0581(19) Uani 1.00 1 d .
C(23) C 0.3873(5) 0.6871(4) 0.7147(4) 0.0480(16) Uani 1.00 1 d .
C(24) C 0.3805(5) 0.5698(4) 0.6608(3) 0.0367(13) Uani 1.00 1 d .
C(25) C 0.8762(5) 0.3741(4) 0.8199(3) 0.0368(13) Uani 1.00 1 d .
C(26) C 0.7527(5) 0.3407(4) 0.8412(3) 0.0348(13) Uani 1.00 1 d .
C(27) C 0.7367(5) 0.2105(4) 0.8593(3) 0.0384(14) Uani 1.00 1 d .
C(28) C 0.7359(5) 0.1332(4) 0.7638(3) 0.0349(13) Uani 1.00 1 d .
C(29) C 0.8601(5) 0.1672(4) 0.7454(3) 0.0380(14) Uani 1.00 1 d .
C(30) C 0.9622(4) 0.2719(4) 0.8240(3) 0.0399(14) Uani 1.00 1 d .
C(31) C 0.9840(5) 0.2332(4) 0.9164(3) 0.0430(14) Uani 1.00 1 d .
C(32) C 0.8606(5) 0.1967(4) 0.9356(3) 0.0359(13) Uani 1.00 1 d .
C(33) C 0.8661(7) 0.1494(5) 1.0135(3) 0.0536(17) Uani 1.00 1 d .
C(34) C 0.9882(7) 0.1347(5) 1.0704(3) 0.0568(18) Uani 1.00 1 d .
C(35) C 1.1095(7) 0.1708(5) 1.0526(4) 0.0617(19) Uani 1.00 1 d .
C(36) C 1.1090(6) 0.2211(5) 0.9765(4) 0.0533(17) Uani 1.00 1 d .
C(37) C 0.9449(6) 0.5048(4) 0.8310(4) 0.0494(16) Uani 1.00 1 d .
C(38) C 0.6784(5) 0.4364(4) 0.8813(4) 0.0431(15) Uani 1.00 1 d .
C(39) C 0.9171(6) 0.0870(5) 0.6794(4) 0.0479(16) Uani 1.00 1 d .
C(40) C 0.6385(5) 0.0111(4) 0.7219(4) 0.0424(15) Uani 1.00 1 d .
B(1) B 0.3432(5) 0.3252(5) 0.6171(4) 0.0352(14) Uani 1.00 1 d .
H(1) H 0.6058 0.5000 0.6588 0.035 Uiso 1.00 1 c R
H(2) H 0.7965 0.4720 0.5998 0.027 Uiso 1.00 1 c R
H(3) H 0.8053 0.2774 0.5268 0.027 Uiso 1.00 1 c R
H(4) H 0.6550 0.1034 0.5107 0.047 Uiso 1.00 1 c R
H(5) H 0.4641 0.1215 0.5520 0.041 Uiso 1.00 1 c R
H(6) H 0.4098 0.2534 0.7860 0.045 Uiso 1.00 1 c R
H(7) H 0.3519 0.0721 0.8309 0.087 Uiso 1.00 1 c R
H(8) H 0.2067 -0.1036 0.7165 0.071 Uiso 1.00 1 c R
H(9) H 0.1107 -0.0855 0.5617 0.037 Uiso 1.00 1 c R
H(10) H 0.1606 0.1040 0.5228 0.038 Uiso 1.00 1 c R
H(11) H 0.3507 0.2619 0.4268 0.046 Uiso 1.00 1 c R
H(12) H 0.1864 0.2418 0.2817 0.049 Uiso 1.00 1 c R
H(13) H -0.0298 0.2924 0.2756 0.046 Uiso 1.00 1 c R
H(14) H -0.0774 0.3653 0.4158 0.052 Uiso 1.00 1 c R
H(15) H 0.0860 0.3816 0.5601 0.058 Uiso 1.00 1 c R
H(16) H 0.2875 0.4045 0.7919 0.038 Uiso 1.00 1 c R
H(17) H 0.2992 0.6007 0.8838 0.047 Uiso 1.00 1 c R
H(18) H 0.3650 0.7789 0.8378 0.065 Uiso 1.00 1 c R
H(19) H 0.4116 0.7587 0.6936 0.069 Uiso 1.00 1 c R
H(20) H 0.4001 0.5629 0.6024 0.008 Uiso 1.00 1 c R
H(23) H 0.6530 0.1881 0.8726 0.053 Uiso 1.00 1 c R
H(26) H 1.0462 0.2934 0.8109 0.048 Uiso 1.00 1 c R
H(27) H 1.0231 0.5037 0.8093 0.129 Uiso 1.00 1 c R
H(28) H 0.9732 0.5477 0.8957 0.121 Uiso 1.00 1 c R
H(29) H 0.8816 0.5453 0.7950 0.130 Uiso 1.00 1 c R
H(30) H 0.5909 0.4303 0.8368 0.198 Uiso 1.00 1 c R
H(31) H 0.6674 0.4215 0.9381 0.225 Uiso 1.00 1 c R
H(32) H 0.7322 0.5169 0.8931 0.178 Uiso 1.00 1 c R
H(33) H 0.6105 -0.0034 0.6551 0.160 Uiso 1.00 1 c R
H(34) H 0.5604 0.0131 0.7433 0.238 Uiso 1.00 1 c R
H(35) H 0.6838 -0.0532 0.7404 0.188 Uiso 1.00 1 c R
H(36) H 0.9207 0.1247 0.6293 0.207 Uiso 1.00 1 c R
H(37) H 0.8580 0.0076 0.6549 0.186 Uiso 1.00 1 c R
H(38) H 1.0067 0.0783 0.7126 0.253 Uiso 1.00 1 c R

loop_
_atom_site_aniso_label
_atom_site_aniso_U_11
_atom_site_aniso_U_22
_atom_site_aniso_U_33
_atom_site_aniso_U_12
_atom_site_aniso_U_13
_atom_site_aniso_U_23
Rh(1) 0.02933(19) 0.02598(17) 0.0371(2) 0.00853(12) 0.00957(14) 0.00877(13)
F(1) 0.103(3) 0.055(2) 0.049(2) 0.011(2) 0.029(2) 0.0181(17)
F(2) 0.146(3) 0.053(2) 0.0368(19) 0.026(2) -0.001(2) 0.0141(16)
F(3) 0.098(3) 0.087(2) 0.055(2) 0.044(2) -0.017(2) 0.013(2)
F(4) 0.050(2) 0.084(2) 0.061(2) 0.0236(19) -0.0035(17) 0.0038(19)
C(1) 0.026(2) 0.029(2) 0.032(2) 0.0094(18) 0.0092(19) 0.0126(19)
C(2) 0.030(2) 0.029(2) 0.037(2) 0.0102(19) 0.006(2) 0.015(2)
C(3) 0.029(2) 0.033(2) 0.045(2) 0.0030(19) 0.013(2) 0.021(2)
C(4) 0.037(2) 0.037(2) 0.040(2) 0.015(2) 0.021(2) 0.010(2)
C(5) 0.038(2) 0.033(2) 0.034(2) 0.010(2) 0.015(2) 0.010(2)
C(6) 0.033(2) 0.023(2) 0.032(2) 0.0008(18) 0.008(2) 0.0064(18)
C(7) 0.029(2) 0.033(2) 0.050(3) 0.0094(19) 0.017(2) 0.015(2)
C(8) 0.040(2) 0.043(2) 0.061(3) 0.005(2) 0.011(2) 0.025(2)
C(9) 0.042(3) 0.053(3) 0.067(4) 0.008(2) 0.017(2) 0.033(3)
C(10) 0.039(2) 0.043(3) 0.086(4) 0.016(2) 0.028(3) 0.035(3)
C(11) 0.039(2) 0.028(2) 0.074(4) 0.011(2) 0.034(2) 0.015(2)
C(12) 0.036(2) 0.031(2) 0.051(3) 0.008(2) 0.020(2) 0.013(2)
C(13) 0.033(2) 0.019(2) 0.049(3) 0.0056(18) 0.013(2) 0.0099(19)
C(14) 0.032(2) 0.037(2) 0.049(3) 0.010(2) 0.015(2) 0.018(2)
C(15) 0.030(2) 0.032(2) 0.057(3) 0.0034(19) 0.011(2) 0.020(2)
C(16) 0.038(2) 0.030(2) 0.045(3) -0.001(2) 0.005(2) 0.015(2)
C(17) 0.047(2) 0.028(2) 0.039(2) 0.006(2) 0.012(2) 0.004(2)
C(18) 0.035(2) 0.031(2) 0.044(2) 0.008(2) 0.008(2) 0.009(2)
C(19) 0.025(2) 0.036(2) 0.043(2) 0.0102(19) 0.015(2) 0.012(2)
C(20) 0.039(2) 0.045(3) 0.057(3) 0.014(2) 0.022(2) 0.014(2)
C(21) 0.061(3) 0.065(4) 0.045(3) 0.019(3) 0.025(3) 0.004(2)
C(22) 0.059(3) 0.045(3) 0.065(4) 0.017(2) 0.018(3) -0.001(3)
C(23) 0.052(3) 0.033(2) 0.058(3) 0.014(2) 0.016(2) 0.005(2)
C(24) 0.037(2) 0.029(2) 0.044(3) 0.011(2) 0.011(2) 0.008(2)
C(25) 0.037(2) 0.032(2) 0.037(2) 0.007(2) 0.005(2) 0.007(2)
C(26) 0.039(2) 0.031(2) 0.037(2) 0.012(2) 0.012(2) 0.011(2)
C(27) 0.039(2) 0.037(2) 0.047(3) 0.013(2) 0.020(2) 0.014(2)
C(28) 0.043(2) 0.028(2) 0.037(2) 0.015(2) 0.012(2) 0.012(2)
C(29) 0.038(2) 0.043(2) 0.040(2) 0.022(2) 0.013(2) 0.015(2)
C(30) 0.029(2) 0.043(2) 0.046(3) 0.010(2) 0.009(2) 0.010(2)
C(31) 0.052(3) 0.037(2) 0.038(2) 0.017(2) 0.009(2) 0.007(2)
C(32) 0.050(3) 0.030(2) 0.030(2) 0.013(2) 0.016(2) 0.004(2)
C(33) 0.082(4) 0.046(3) 0.031(2) 0.022(3) 0.011(3) 0.008(2)
C(34) 0.094(5) 0.036(2) 0.036(3) 0.021(3) 0.007(3) 0.013(2)
C(35) 0.082(4) 0.048(3) 0.038(3) 0.034(3) -0.010(3) 0.001(2)
C(36) 0.051(3) 0.050(3) 0.049(3) 0.022(2) 0.002(2) 0.000(2)
C(37) 0.049(3) 0.034(2) 0.057(3) -0.002(2) 0.008(2) 0.009(2)
C(38) 0.048(3) 0.033(2) 0.050(3) 0.019(2) 0.018(2) 0.002(2)
C(39) 0.054(3) 0.050(3) 0.048(3) 0.029(2) 0.021(2) 0.011(2)
C(40) 0.054(3) 0.032(2) 0.043(3) 0.008(2) 0.013(2) 0.015(2)
B(1) 0.027(2) 0.031(2) 0.051(3) 0.006(2) 0.012(2) 0.019(2)

loop_
_atom_type_symbol
_atom_type_description
_atom_type_scat_dispersion_real
_atom_type_scat_dispersion_imag
_atom_type_scat_source
C C 0.003 0.002
;
International Tables for Crystallography
(1992, Vol. C, Tables 4.2.6.8 and 6.1.1.4)
;
H H 0.000 0.000
;
International Tables for Crystallography
(1992, Vol. C, Table 6.1.1.4)
;
B B 0.001 0.001
;
International Tables for Crystallography
(1992, Vol. C, Tables 4.2.6.8 and 6.1.1.4)
;
F F 0.017 0.010
;
International Tables for Crystallography
(1992, Vol. C, Tables 4.2.6.8 and 6.1.1.4)
;
Rh Rh -1.118 0.919
;
International Tables for Crystallography
(1992, Vol. C, Tables 4.2.6.8 and 6.1.1.4)
;

loop_
_geom_angle_atom_site_label_1
_geom_angle_atom_site_label_2
_geom_angle_atom_site_label_3
_geom_angle
C(2) Rh(1) C(3) 36.09(18)
C(2) Rh(1) C(4) 63.64(18)
C(2) Rh(1) C(5) 75.46(17)
C(2) Rh(1) C(6) 62.52(14)
C(2) Rh(1) C(25) 110.43(16)
C(2) Rh(1) C(26) 107.21(18)
C(2) Rh(1) C(28) 155.64(19)
C(2) Rh(1) C(29) 165.9(2)
C(3) Rh(1) C(4) 34.83(17)
C(3) Rh(1) C(5) 63.63(17)
C(3) Rh(1) C(6) 74.23(15)
C(3) Rh(1) C(25) 104.30(17)
C(3) Rh(1) C(26) 125.37(17)
C(3) Rh(1) C(28) 165.3(2)
C(3) Rh(1) C(29) 130.1(2)
C(4) Rh(1) C(5) 35.65(17)
C(4) Rh(1) C(6) 63.43(17)
C(4) Rh(1) C(25) 120.90(19)
C(4) Rh(1) C(26) 156.01(17)
C(4) Rh(1) C(28) 131.07(19)
C(4) Rh(1) C(29) 105.6(2)
C(5) Rh(1) C(6) 36.00(18)
C(5) Rh(1) C(25) 152.1(2)
C(5) Rh(1) C(26) 168.04(19)
C(5) Rh(1) C(28) 106.12(17)
C(5) Rh(1) C(29) 101.24(18)
C(6) Rh(1) C(25) 170.16(19)
C(6) Rh(1) C(26) 134.45(19)
C(6) Rh(1) C(28) 104.02(16)
C(6) Rh(1) C(29) 122.42(16)
C(25) Rh(1) C(26) 38.6(2)
C(25) Rh(1) C(28) 79.89(18)
C(25) Rh(1) C(29) 66.16(18)
C(26) Rh(1) C(28) 66.50(18)
C(26) Rh(1) C(29) 78.9(2)
C(28) Rh(1) C(29) 38.4(2)
C(2) C(1) C(6) 114.1(4)
C(2) C(1) B(1) 125.7(4)
C(6) C(1) B(1) 120.0(3)
Rh(1) C(2) C(1) 77.7(2)
Rh(1) C(2) C(3) 72.8(2)
C(1) C(2) C(3) 122.9(4)
Rh(1) C(3) C(2) 71.2(3)
Rh(1) C(3) C(4) 73.1(3)
C(2) C(3) C(4) 119.8(4)
Rh(1) C(4) C(3) 72.0(3)
Rh(1) C(4) C(5) 69.8(3)
C(3) C(4) C(5) 119.4(5)
Rh(1) C(5) C(4) 74.5(2)
Rh(1) C(5) C(6) 73.9(2)
C(4) C(5) C(6) 119.6(4)
Rh(1) C(6) C(1) 77.1(2)
Rh(1) C(6) C(5) 70.1(2)
C(1) C(6) C(5) 123.5(4)
C(8) C(7) C(12) 114.8(4)
C(8) C(7) B(1) 123.4(3)
C(12) C(7) B(1) 121.7(4)
C(7) C(8) C(9) 124.2(4)
C(8) C(9) C(10) 119.3(5)
C(9) C(10) C(11) 118.7(5)
C(10) C(11) C(12) 119.9(4)
C(7) C(12) C(11) 123.0(5)
C(14) C(13) C(18) 114.7(4)
C(14) C(13) B(1) 118.9(4)
C(18) C(13) B(1) 126.1(4)
C(13) C(14) C(15) 122.8(5)
C(14) C(15) C(16) 120.2(4)
C(15) C(16) C(17) 119.3(4)
C(16) C(17) C(18) 119.8(5)
C(13) C(18) C(17) 123.2(4)
C(20) C(19) C(24) 114.6(4)
C(20) C(19) B(1) 125.9(4)
C(24) C(19) B(1) 119.5(4)
C(19) C(20) C(21) 122.0(5)
C(20) C(21) C(22) 121.1(6)
C(21) C(22) C(23) 118.8(5)
C(22) C(23) C(24) 119.6(5)
C(19) C(24) C(23) 123.9(5)
Rh(1) C(25) C(26) 71.2(2)
Rh(1) C(25) C(30) 96.7(2)
Rh(1) C(25) C(37) 119.9(3)
C(26) C(25) C(30) 111.4(4)
C(26) C(25) C(37) 124.7(4)
C(30) C(25) C(37) 119.5(4)
Rh(1) C(26) C(25) 70.1(2)
Rh(1) C(26) C(27) 95.7(2)
Rh(1) C(26) C(38) 121.9(3)
C(25) C(26) C(27) 112.4(4)
C(25) C(26) C(38) 122.6(4)
C(27) C(26) C(38) 120.4(5)
C(26) C(27) C(28) 99.9(4)
C(26) C(27) C(32) 111.7(3)
C(28) C(27) C(32) 109.0(4)
Rh(1) C(28) C(27) 96.4(3)
Rh(1) C(28) C(29) 70.9(3)
Rh(1) C(28) C(40) 120.0(3)
C(27) C(28) C(29) 111.2(3)
C(27) C(28) C(40) 118.6(5)
C(29) C(28) C(40) 126.0(4)
Rh(1) C(29) C(28) 70.7(3)
Rh(1) C(29) C(30) 96.7(3)
Rh(1) C(29) C(39) 119.6(3)
C(28) C(29) C(30) 113.2(4)
C(28) C(29) C(39) 125.7(4)
C(30) C(29) C(39) 117.5(4)
C(25) C(30) C(29) 99.1(3)
C(25) C(30) C(31) 111.1(4)
C(29) C(30) C(31) 108.2(4)
C(30) C(31) C(32) 113.7(4)
C(30) C(31) C(36) 126.7(5)
C(32) C(31) C(36) 119.3(5)
C(27) C(32) C(31) 111.0(4)
C(27) C(32) C(33) 129.7(5)
C(31) C(32) C(33) 119.2(5)
F(1) C(33) C(32) 119.9(5)
F(1) C(33) C(34) 118.9(5)
C(32) C(33) C(34) 121.1(6)
F(2) C(34) C(33) 120.7(6)
F(2) C(34) C(35) 119.1(6)
C(33) C(34) C(35) 120.1(6)
F(3) C(35) C(34) 119.3(5)
F(3) C(35) C(36) 120.0(6)
C(34) C(35) C(36) 120.6(6)
F(4) C(36) C(31) 120.7(5)
F(4) C(36) C(35) 119.7(5)
C(31) C(36) C(35) 119.6(6)
C(1) B(1) C(7) 106.4(4)
C(1) B(1) C(13) 105.6(4)
C(1) B(1) C(19) 111.4(3)
C(7) B(1) C(13) 109.9(3)
C(7) B(1) C(19) 116.5(4)
C(13) B(1) C(19) 106.6(4)
Rh(1) C(2) H(1) 121.6(3)
C(1) C(2) H(1) 120.4(4)
C(3) C(2) H(1) 116.7(4)
Rh(1) C(3) H(2) 125.5(3)
C(2) C(3) H(2) 124.8(4)
C(4) C(3) H(2) 115.4(5)
Rh(1) C(4) H(3) 127.6(4)
C(3) C(4) H(3) 125.7(5)
C(5) C(4) H(3) 114.9(5)
Rh(1) C(5) H(4) 123.8(3)
C(4) C(5) H(4) 122.1(5)
C(6) C(5) H(4) 118.3(4)
Rh(1) C(6) H(5) 124.1(3)
C(1) C(6) H(5) 123.6(5)
C(5) C(6) H(5) 112.9(4)
C(7) C(8) H(6) 117.5(5)
C(9) C(8) H(6) 118.3(5)
C(8) C(9) H(7) 120.3(4)
C(10) C(9) H(7) 120.4(6)
C(9) C(10) H(8) 120.5(6)
C(11) C(10) H(8) 120.8(4)
C(10) C(11) H(9) 119.9(5)
C(12) C(11) H(9) 120.2(5)
C(7) C(12) H(10) 118.0(5)
C(11) C(12) H(10) 119.0(4)
C(13) C(14) H(15) 118.4(4)
C(15) C(14) H(15) 118.8(5)
C(14) C(15) H(14) 119.9(5)
C(16) C(15) H(14) 119.9(5)
C(15) C(16) H(13) 120.5(5)
C(17) C(16) H(13) 120.2(5)
C(16) C(17) H(12) 120.3(4)
C(18) C(17) H(12) 119.9(5)
C(13) C(18) H(11) 118.3(4)
C(17) C(18) H(11) 118.5(5)
C(19) C(20) H(16) 118.7(5)
C(21) C(20) H(16) 119.4(6)
C(20) C(21) H(17) 119.2(6)
C(22) C(21) H(17) 119.7(6)
C(21) C(22) H(18) 120.3(7)
C(23) C(22) H(18) 120.9(6)
C(22) C(23) H(19) 120.3(5)
C(24) C(23) H(19) 120.1(6)
C(19) C(24) H(20) 117.5(4)
C(23) C(24) H(20) 118.7(5)
C(26) C(27) H(23) 112.0(5)
C(28) C(27) H(23) 112.0(3)
C(32) C(27) H(23) 111.6(5)
C(25) C(30) H(26) 112.5(5)
C(29) C(30) H(26) 112.3(5)
C(31) C(30) H(26) 112.8(4)
C(25) C(37) H(27) 109.4(5)
C(25) C(37) H(28) 109.4(6)
C(25) C(37) H(29) 109.2(4)
H(27) C(37) H(28) 109.7(5)
H(27) C(37) H(29) 109.6(6)
H(28) C(37) H(29) 109.6(5)
C(26) C(38) H(30) 109.2(4)
C(26) C(38) H(31) 109.3(5)
C(26) C(38) H(32) 108.6(5)
H(30) C(38) H(31) 110.2(6)
H(30) C(38) H(32) 109.6(5)
H(31) C(38) H(32) 109.9(5)
C(29) C(39) H(36) 109.1(5)
C(29) C(39) H(37) 108.8(6)
C(29) C(39) H(38) 109.4(4)
H(36) C(39) H(37) 109.7(5)
H(36) C(39) H(38) 110.1(7)
H(37) C(39) H(38) 109.7(6)
C(28) C(40) H(33) 108.9(5)
C(28) C(40) H(34) 109.4(4)
C(28) C(40) H(35) 109.4(4)
H(33) C(40) H(34) 109.8(5)
H(33) C(40) H(35) 109.5(5)
H(34) C(40) H(35) 109.8(6)

loop_
_geom_bond_atom_site_label_1
_geom_bond_atom_site_label_2
_geom_bond_distance
Rh(1) C(2) 2.288(4)
Rh(1) C(3) 2.309(5)
Rh(1) C(4) 2.323(5)
Rh(1) C(5) 2.262(4)
Rh(1) C(6) 2.311(3)
Rh(1) C(25) 2.134(4)
Rh(1) C(26) 2.149(5)
Rh(1) C(28) 2.130(5)
Rh(1) C(29) 2.132(5)
F(1) C(33) 1.345(8)
F(2) C(34) 1.352(7)
F(3) C(35) 1.351(7)
F(4) C(36) 1.345(7)
C(1) C(2) 1.426(6)
C(1) C(6) 1.417(6)
C(1) B(1) 1.671(7)
C(2) C(3) 1.424(7)
C(3) C(4) 1.386(6)
C(4) C(5) 1.405(6)
C(5) C(6) 1.414(7)
C(7) C(8) 1.384(8)
C(7) C(12) 1.400(5)
C(7) B(1) 1.634(8)
C(8) C(9) 1.392(9)
C(9) C(10) 1.401(6)
C(10) C(11) 1.383(9)
C(11) C(12) 1.404(7)
C(13) C(14) 1.411(7)
C(13) C(18) 1.392(7)
C(13) B(1) 1.656(7)
C(14) C(15) 1.390(7)
C(15) C(16) 1.375(8)
C(16) C(17) 1.381(7)
C(17) C(18) 1.398(6)
C(19) C(20) 1.399(8)
C(19) C(24) 1.398(7)
C(19) B(1) 1.649(7)
C(20) C(21) 1.395(8)
C(21) C(22) 1.370(10)
C(22) C(23) 1.378(10)
C(23) C(24) 1.383(7)
C(25) C(26) 1.417(7)
C(25) C(30) 1.529(7)
C(25) C(37) 1.495(7)
C(26) C(27) 1.531(7)
C(26) C(38) 1.516(8)
C(27) C(28) 1.533(7)
C(27) C(32) 1.514(7)
C(28) C(29) 1.402(8)
C(28) C(40) 1.494(6)
C(29) C(30) 1.531(5)
C(29) C(39) 1.502(8)
C(30) C(31) 1.516(8)
C(31) C(32) 1.407(8)
C(31) C(36) 1.394(7)
C(32) C(33) 1.379(8)
C(33) C(34) 1.362(9)
C(34) C(35) 1.375(11)
C(35) C(36) 1.381(9)
C(2) H(1) 0.985(4)
C(3) H(2) 0.925(4)
C(4) H(3) 0.812(5)
C(5) H(4) 0.953(4)
C(6) H(5) 0.955(4)
C(8) H(6) 0.950(4)
C(9) H(7) 0.949(6)
C(10) H(8) 0.951(6)
C(11) H(9) 0.951(4)
C(12) H(10) 0.950(5)
C(14) H(15) 0.949(5)
C(15) H(14) 0.951(5)
C(16) H(13) 0.950(4)
C(17) H(12) 0.952(5)
C(18) H(11) 0.950(5)
C(20) H(16) 0.950(6)
C(21) H(17) 0.951(7)
C(22) H(18) 0.950(6)
C(23) H(19) 0.949(6)
C(24) H(20) 0.954(5)
C(27) H(23) 0.950(5)
C(30) H(26) 0.951(5)
C(37) H(27) 0.949(7)
C(37) H(28) 0.949(5)
C(37) H(29) 0.950(6)
C(38) H(30) 0.948(5)
C(38) H(31) 0.944(6)
C(38) H(32) 0.951(5)
C(39) H(36) 0.946(7)
C(39) H(37) 0.951(5)
C(39) H(38) 0.946(6)
C(40) H(33) 0.950(5)
C(40) H(34) 0.946(6)
C(40) H(35) 0.950(5)

loop_
_geom_contact_atom_site_label_1
_geom_contact_atom_site_label_2
_geom_contact_distance
_geom_contact_site_symmetry_2
F(1) F(3) 3.397(5) 75702
F(1) C(22) 3.516(8) 66702
F(2) C(16) 3.300(5) 65601
F(2) C(17) 3.185(5) 65601
F(2) C(31) 3.502(6) 75702
F(2) C(35) 3.475(6) 75702
F(2) C(36) 3.377(6) 75702
F(2) C(39) 3.565(7) 75702
F(3) F(1) 3.397(5) 75702
F(3) C(33) 3.438(6) 75702
F(3) C(40) 3.529(7) 75702
F(4) C(9) 3.593(7) 65501
C(3) C(16) 3.595(6) 66602
C(3) C(17) 3.494(6) 66602
C(3) C(18) 3.525(7) 66602
C(9) F(4) 3.593(7) 45501
C(10) C(39) 3.535(9) 45501
C(11) C(39) 3.333(9) 45501
C(16) F(2) 3.300(5) 45401
C(16) C(3) 3.595(6) 66602
C(17) F(2) 3.185(5) 45401
C(17) C(3) 3.494(6) 66602
C(18) C(3) 3.525(7) 66602
C(22) F(1) 3.516(8) 66702
C(31) F(2) 3.502(6) 75702
C(33) F(3) 3.438(6) 75702
C(33) C(35) 3.580(8) 75702
C(34) C(34) 3.410(8) 75702
C(34) C(35) 3.427(7) 75702
C(35) F(2) 3.475(6) 75702
C(35) C(33) 3.580(8) 75702
C(35) C(34) 3.427(7) 75702
C(36) F(2) 3.377(6) 75702
C(39) F(2) 3.565(7) 75702
C(39) C(10) 3.535(9) 65501
C(39) C(11) 3.333(9) 65501
C(40) F(3) 3.529(7) 75702
F(1) H(7) 3.463(4) 65702
F(1) H(17) 3.375(3) 66702
F(1) H(18) 2.740(4) 66702
F(2) H(8) 3.333(4) 65702
F(2) H(12) 2.637(3) 65601
F(2) H(13) 2.865(3) 65601
F(2) H(35) 3.396(4) 75702
F(2) H(37) 3.426(3) 75702
F(2) H(38) 3.082(4) 75702
F(3) H(12) 2.765(4) 65601
F(3) H(35) 2.729(4) 75702
F(4) H(7) 3.169(4) 65501
F(4) H(16) 3.459(4) 65501
F(4) H(31) 3.542(3) 76702
F(4) H(32) 2.945(3) 76702
C(2) H(20) 3.441(5) 66602
C(3) H(20) 2.967(5) 66602
C(4) H(9) 3.324(5) 65602
C(4) H(14) 3.224(5) 65501
C(4) H(15) 3.493(5) 65501
C(4) H(19) 3.447(4) 66602
C(4) H(20) 3.179(5) 66602
C(5) H(5) 3.345(4) 65602
C(5) H(9) 3.453(5) 65602
C(5) H(19) 3.573(5) 66602
C(5) H(33) 3.397(3) 65602
C(6) H(4) 3.445(4) 65602
C(6) H(33) 3.387(3) 65602
C(7) H(38) 3.551(5) 45501
C(8) H(38) 3.434(5) 45501
C(9) H(38) 3.046(5) 45501
C(10) H(13) 3.519(6) 55602
C(10) H(18) 3.464(6) 54501
C(10) H(19) 3.231(6) 54501
C(10) H(38) 2.717(6) 45501
C(11) H(3) 3.298(5) 65602
C(11) H(4) 2.991(6) 65602
C(11) H(10) 3.342(4) 55602
C(11) H(36) 3.234(5) 45501
C(11) H(36) 3.394(6) 65602
C(11) H(37) 3.506(6) 45501
C(11) H(38) 2.781(6) 45501
C(12) H(4) 3.156(5) 65602
C(12) H(9) 3.342(4) 55602
C(12) H(36) 3.188(5) 45501
C(12) H(36) 3.478(4) 65602
C(12) H(37) 3.455(5) 65602
C(12) H(38) 3.174(6) 45501
C(13) H(2) 3.109(5) 66602
C(14) H(2) 2.978(5) 66602
C(14) H(3) 3.247(5) 45501
C(14) H(9) 3.297(4) 55602
C(14) H(14) 3.231(5) 56602
C(15) H(2) 2.795(5) 66602
C(15) H(3) 3.115(6) 45501
C(15) H(8) 3.175(4) 55602
C(15) H(9) 3.092(5) 55602
C(15) H(14) 3.570(4) 56602
C(15) H(15) 3.331(5) 56602
C(16) H(2) 2.708(4) 66602
C(16) H(8) 2.934(4) 55602
C(16) H(9) 3.532(5) 55602
C(16) H(27) 3.382(5) 66602
C(16) H(29) 3.072(5) 66602
C(17) H(1) 3.241(5) 66602
C(17) H(2) 2.785(4) 66602
C(17) H(29) 3.151(5) 66602
C(17) H(35) 3.250(5) 65602
C(17) H(37) 3.111(4) 65602
C(18) H(1) 3.283(5) 66602
C(18) H(2) 2.966(5) 66602
C(18) H(35) 3.431(5) 65602
C(18) H(37) 3.179(4) 65602
C(20) H(26) 3.480(6) 45501
C(20) H(27) 3.241(6) 45501
C(21) H(13) 3.485(6) 56602
C(21) H(27) 3.024(6) 45501
C(21) H(31) 3.588(6) 66702
C(22) H(8) 3.122(6) 56501
C(22) H(13) 3.273(6) 56602
C(22) H(14) 3.587(5) 56602
C(23) H(8) 3.162(5) 56501
C(23) H(14) 3.160(5) 56602
C(24) H(14) 3.234(5) 56602
C(31) H(28) 3.259(5) 76702
C(32) H(28) 3.334(4) 76702
C(33) H(28) 3.404(5) 76702
C(34) H(12) 3.184(5) 65601
C(34) H(13) 3.331(6) 65601
C(34) H(28) 3.440(5) 76702
C(35) H(12) 3.257(5) 65601
C(35) H(28) 3.360(6) 76702
C(35) H(29) 3.514(6) 76702
C(35) H(32) 3.494(6) 76702
C(36) H(28) 3.261(6) 76702
C(36) H(32) 3.145(5) 76702
C(37) H(13) 3.204(6) 66602
C(37) H(17) 3.477(6) 65501
C(39) H(9) 3.525(7) 65501
C(39) H(9) 3.593(6) 65602
C(39) H(10) 3.204(5) 65602
C(40) H(11) 3.454(5) 65602
C(40) H(12) 3.533(5) 65602
C(40) H(19) 3.300(5) 54501
H(1) C(17) 3.241(5) 66602
H(1) C(18) 3.283(5) 66602
H(1) H(11) 3.219 66602
H(1) H(12) 3.172 66602
H(2) C(13) 3.109(5) 66602
H(2) C(14) 2.978(5) 66602
H(2) C(15) 2.795(5) 66602
H(2) C(16) 2.708(4) 66602
H(2) C(17) 2.785(4) 66602
H(2) C(18) 2.966(5) 66602
H(2) H(11) 3.542 66602
H(2) H(12) 3.303 66602
H(2) H(13) 3.194 66602
H(2) H(14) 3.464 65501
H(2) H(14) 3.305 66602
H(2) H(15) 3.424 65501
H(2) H(15) 3.570 66602
H(2) H(20) 3.094 66602
H(3) C(11) 3.298(5) 65602
H(3) C(14) 3.247(5) 65501
H(3) C(15) 3.115(6) 65501
H(3) H(9) 2.668 65602
H(3) H(14) 2.597 65501
H(3) H(15) 2.835 65501
H(3) H(19) 3.385 66602
H(3) H(20) 3.394 66602
H(4) C(6) 3.445(4) 65602
H(4) C(11) 2.991(6) 65602
H(4) C(12) 3.156(5) 65602
H(4) H(4) 3.588 65602
H(4) H(5) 2.523 65602
H(4) H(9) 2.922 65602
H(4) H(10) 3.221 65602
H(4) H(33) 3.059 65602
H(5) C(5) 3.345(4) 65602
H(5) H(4) 2.523 65602
H(5) H(5) 3.141 65602
H(5) H(33) 3.001 65602
H(7) F(1) 3.463(4) 65702
H(7) F(4) 3.169(4) 45501
H(7) H(18) 3.317 54501
H(7) H(38) 3.519 45501
H(8) F(2) 3.333(4) 65702
H(8) C(15) 3.175(4) 55602
H(8) C(16) 2.934(4) 55602
H(8) C(22) 3.122(6) 54501
H(8) C(23) 3.162(5) 54501
H(8) H(13) 2.652 55602
H(8) H(14) 3.097 55602
H(8) H(18) 2.756 54501
H(8) H(19) 2.813 54501
H(8) H(38) 3.061 45501
H(9) C(4) 3.324(5) 65602
H(9) C(5) 3.453(5) 65602
H(9) C(12) 3.342(4) 55602
H(9) C(14) 3.297(4) 55602
H(9) C(15) 3.092(5) 55602
H(9) C(16) 3.532(5) 55602
H(9) C(39) 3.525(7) 45501
H(9) C(39) 3.593(6) 65602
H(9) H(3) 2.668 65602
H(9) H(4) 2.922 65602
H(9) H(9) 3.533 55602
H(9) H(10) 2.687 55602
H(9) H(14) 3.198 55602
H(9) H(15) 3.506 55602
H(9) H(36) 3.417 45501
H(9) H(36) 2.770 65602
H(9) H(37) 3.456 45501
H(9) H(38) 3.152 45501
H(10) C(11) 3.342(4) 55602
H(10) C(39) 3.204(5) 65602
H(10) H(4) 3.221 65602
H(10) H(9) 2.687 55602
H(10) H(10) 3.598 55602
H(10) H(36) 3.309 45501
H(10) H(36) 2.939 65602
H(10) H(37) 2.686 65602
H(10) H(38) 3.571 65602
H(11) C(40) 3.454(5) 65602
H(11) H(1) 3.219 66602
H(11) H(2) 3.542 66602
H(11) H(19) 3.436 66602
H(11) H(20) 3.209 66602
H(11) H(33) 3.032 65602
H(11) H(35) 2.997 65602
H(11) H(37) 3.263 65602
H(12) F(2) 2.637(3) 45401
H(12) F(3) 2.765(4) 45401
H(12) C(34) 3.184(5) 45401
H(12) C(35) 3.257(5) 45401
H(12) C(40) 3.533(5) 65602
H(12) H(1) 3.172 66602
H(12) H(2) 3.303 66602
H(12) H(29) 2.926 66602
H(12) H(35) 2.646 65602
H(12) H(37) 3.145 65602
H(13) F(2) 2.865(3) 45401
H(13) C(10) 3.519(6) 55602
H(13) C(21) 3.485(6) 56602
H(13) C(22) 3.273(6) 56602
H(13) C(34) 3.331(6) 45401
H(13) C(37) 3.204(6) 66602
H(13) H(2) 3.194 66602
H(13) H(8) 2.652 55602
H(13) H(18) 3.307 56602
H(13) H(27) 2.835 66602
H(13) H(28) 3.567 66602
H(13) H(29) 2.783 66602
H(14) C(4) 3.224(5) 45501
H(14) C(14) 3.231(5) 56602
H(14) C(15) 3.570(4) 56602
H(14) C(22) 3.587(5) 56602
H(14) C(23) 3.160(5) 56602
H(14) C(24) 3.234(5) 56602
H(14) H(2) 3.464 45501
H(14) H(2) 3.305 66602
H(14) H(3) 2.597 45501
H(14) H(8) 3.097 55602
H(14) H(9) 3.198 55602
H(14) H(14) 3.413 56602
H(14) H(15) 2.795 56602
H(14) H(19) 3.347 56602
H(14) H(20) 3.455 56602
H(15) C(4) 3.493(5) 45501
H(15) C(15) 3.331(5) 56602
H(15) H(2) 3.424 45501
H(15) H(2) 3.570 66602
H(15) H(3) 2.835 45501
H(15) H(9) 3.506 55602
H(15) H(14) 2.795 56602
H(16) F(4) 3.459(4) 45501
H(16) H(26) 2.745 45501
H(16) H(27) 3.115 45501
H(17) F(1) 3.375(3) 66702
H(17) C(37) 3.477(6) 45501
H(17) H(27) 2.732 45501
H(17) H(28) 3.386 45501
H(17) H(31) 2.699 66702
H(18) F(1) 2.740(4) 66702
H(18) C(10) 3.464(6) 56501
H(18) H(7) 3.317 56501
H(18) H(8) 2.756 56501
H(18) H(13) 3.307 56602
H(19) C(4) 3.447(4) 66602
H(19) C(5) 3.573(5) 66602
H(19) C(10) 3.231(6) 56501
H(19) C(40) 3.300(5) 56501
H(19) H(3) 3.385 66602
H(19) H(8) 2.813 56501
H(19) H(11) 3.436 66602
H(19) H(14) 3.347 56602
H(19) H(33) 3.391 56501
H(19) H(34) 2.901 56501
H(19) H(35) 3.095 56501
H(20) C(2) 3.441(5) 66602
H(20) C(3) 2.967(5) 66602
H(20) C(4) 3.179(5) 66602
H(20) H(2) 3.094 66602
H(20) H(3) 3.394 66602
H(20) H(11) 3.209 66602
H(20) H(14) 3.455 56602
H(26) C(20) 3.480(6) 65501
H(26) H(16) 2.745 65501
H(27) C(16) 3.382(5) 66602
H(27) C(20) 3.241(6) 65501
H(27) C(21) 3.024(6) 65501
H(27) H(13) 2.835 66602
H(27) H(16) 3.115 65501
H(27) H(17) 2.732 65501
H(28) C(31) 3.259(5) 76702
H(28) C(32) 3.334(4) 76702
H(28) C(33) 3.404(5) 76702
H(28) C(34) 3.440(5) 76702
H(28) C(35) 3.360(6) 76702
H(28) C(36) 3.261(6) 76702
H(28) H(13) 3.567 66602
H(28) H(17) 3.386 65501
H(28) H(28) 3.466 76702
H(29) C(16) 3.072(5) 66602
H(29) C(17) 3.151(5) 66602
H(29) C(35) 3.514(6) 76702
H(29) H(12) 2.926 66602
H(29) H(13) 2.783 66602
H(31) F(4) 3.542(3) 76702
H(31) C(21) 3.588(6) 66702
H(31) H(17) 2.699 66702
H(32) F(4) 2.945(3) 76702
H(32) C(35) 3.494(6) 76702
H(32) C(36) 3.145(5) 76702
H(33) C(5) 3.397(3) 65602
H(33) C(6) 3.387(3) 65602
H(33) H(4) 3.059 65602
H(33) H(5) 3.001 65602
H(33) H(11) 3.032 65602
H(33) H(19) 3.391 54501
H(34) H(19) 2.901 54501
H(35) F(2) 3.396(4) 75702
H(35) F(3) 2.729(4) 75702
H(35) C(17) 3.250(5) 65602
H(35) C(18) 3.431(5) 65602
H(35) H(11) 2.997 65602
H(35) H(12) 2.646 65602
H(35) H(19) 3.095 54501
H(36) C(11) 3.234(5) 65501
H(36) C(11) 3.394(6) 65602
H(36) C(12) 3.188(5) 65501
H(36) C(12) 3.478(4) 65602
H(36) H(9) 3.417 65501
H(36) H(9) 2.770 65602
H(36) H(10) 3.309 65501
H(36) H(10) 2.939 65602
H(37) F(2) 3.426(3) 75702
H(37) C(11) 3.506(6) 65501
H(37) C(12) 3.455(5) 65602
H(37) C(17) 3.111(4) 65602
H(37) C(18) 3.179(4) 65602
H(37) H(9) 3.456 65501
H(37) H(10) 2.686 65602
H(37) H(11) 3.263 65602
H(37) H(12) 3.145 65602
H(38) F(2) 3.082(4) 75702
H(38) C(7) 3.551(5) 65501
H(38) C(8) 3.434(5) 65501
H(38) C(9) 3.046(5) 65501
H(38) C(10) 2.717(6) 65501
H(38) C(11) 2.781(6) 65501
H(38) C(12) 3.174(6) 65501
H(38) H(7) 3.519 65501
H(38) H(8) 3.061 65501
H(38) H(9) 3.152 65501
H(38) H(10) 3.571 65602
Rh(1) C(1) 2.425(4) .

loop_
_geom_torsion_atom_site_label_1
_geom_torsion_atom_site_label_2
_geom_torsion_atom_site_label_3
_geom_torsion_atom_site_label_4
_geom_torsion
C(2) Rh(1) C(3) C(4) -130.7(3)
C(3) Rh(1) C(2) C(1) 130.5(3)
C(2) Rh(1) C(4) C(3) 29.9(2)
C(2) Rh(1) C(4) C(5) -102.1(3)
C(4) Rh(1) C(2) C(1) 101.6(2)
C(4) Rh(1) C(2) C(3) -28.9(2)
C(2) Rh(1) C(5) C(4) 64.8(3)
C(2) Rh(1) C(5) C(6) -63.0(2)
C(5) Rh(1) C(2) C(1) 65.5(2)
C(5) Rh(1) C(2) C(3) -65.0(2)
C(2) Rh(1) C(6) C(1) -29.7(2)
C(2) Rh(1) C(6) C(5) 103.6(3)
C(6) Rh(1) C(2) C(1) 29.4(2)
C(6) Rh(1) C(2) C(3) -101.2(2)
C(2) Rh(1) C(25) C(26) 92.3(3)
C(2) Rh(1) C(25) C(30) -157.3(3)
C(2) Rh(1) C(25) C(37) -27.6(5)
C(25) Rh(1) C(2) C(1) -143.1(2)
C(25) Rh(1) C(2) C(3) 86.4(2)
C(2) Rh(1) C(26) C(25) -101.4(3)
C(2) Rh(1) C(26) C(27) 146.8(2)
C(2) Rh(1) C(26) C(38) 15.3(4)
C(26) Rh(1) C(2) C(1) -102.3(2)
C(26) Rh(1) C(2) C(3) 127.1(2)
C(2) Rh(1) C(28) C(27) -71.6(4)
C(2) Rh(1) C(28) C(29) 178.1(3)
C(2) Rh(1) C(28) C(40) 56.8(6)
C(28) Rh(1) C(2) C(1) -31.5(5)
C(28) Rh(1) C(2) C(3) -162.0(3)
C(2) Rh(1) C(29) C(28) -176.7(5)
C(2) Rh(1) C(29) C(30) 70.9(8)
C(2) Rh(1) C(29) C(39) -56.0(8)
C(29) Rh(1) C(2) C(1) 143.6(6)
C(29) Rh(1) C(2) C(3) 13.1(7)
C(3) Rh(1) C(4) C(5) -132.0(4)
C(4) Rh(1) C(3) C(2) 130.7(3)
C(3) Rh(1) C(5) C(4) 28.3(2)
C(3) Rh(1) C(5) C(6) -99.6(3)
C(5) Rh(1) C(3) C(2) 101.8(2)
C(5) Rh(1) C(3) C(4) -28.9(2)
C(3) Rh(1) C(6) C(1) -66.6(3)
C(3) Rh(1) C(6) C(5) 66.6(3)
C(6) Rh(1) C(3) C(2) 64.8(2)
C(6) Rh(1) C(3) C(4) -65.9(2)
C(3) Rh(1) C(25) C(26) 129.6(3)
C(3) Rh(1) C(25) C(30) -120.0(3)
C(3) Rh(1) C(25) C(37) 9.8(5)
C(25) Rh(1) C(3) C(2) -105.2(2)
C(25) Rh(1) C(3) C(4) 124.2(2)
C(3) Rh(1) C(26) C(25) -66.3(3)
C(3) Rh(1) C(26) C(27) -178.1(2)
C(3) Rh(1) C(26) C(38) 50.5(4)
C(26) Rh(1) C(3) C(2) -69.0(2)
C(26) Rh(1) C(3) C(4) 160.3(2)
C(3) Rh(1) C(28) C(27) 154.1(5)
C(3) Rh(1) C(28) C(29) 43.8(6)
C(3) Rh(1) C(28) C(40) -77.4(8)
C(28) Rh(1) C(3) C(2) 149.9(5)
C(28) Rh(1) C(3) C(4) 19.2(7)
C(3) Rh(1) C(29) C(28) -166.7(2)
C(3) Rh(1) C(29) C(30) 81.0(3)
C(3) Rh(1) C(29) C(39) -46.0(4)
C(29) Rh(1) C(3) C(2) -175.9(2)
C(29) Rh(1) C(3) C(4) 53.5(3)
C(4) Rh(1) C(5) C(6) -127.8(4)
C(5) Rh(1) C(4) C(3) 132.0(4)
C(4) Rh(1) C(6) C(1) -102.2(3)
C(4) Rh(1) C(6) C(5) 31.0(2)
C(6) Rh(1) C(4) C(3) 100.8(3)
C(6) Rh(1) C(4) C(5) -31.3(2)
C(4) Rh(1) C(25) C(26) 163.0(2)
C(4) Rh(1) C(25) C(30) -86.5(3)
C(4) Rh(1) C(25) C(37) 43.2(5)
C(25) Rh(1) C(4) C(3) -69.2(3)
C(25) Rh(1) C(4) C(5) 158.8(3)
C(4) Rh(1) C(26) C(25) -38.0(6)
C(4) Rh(1) C(26) C(27) -149.8(4)
C(4) Rh(1) C(26) C(38) 78.8(6)
C(26) Rh(1) C(4) C(3) -42.5(5)
C(26) Rh(1) C(4) C(5) -174.6(4)
C(4) Rh(1) C(28) C(27) 168.6(2)
C(4) Rh(1) C(28) C(29) 58.3(3)
C(4) Rh(1) C(28) C(40) -63.0(5)
C(28) Rh(1) C(4) C(3) -173.6(2)
C(28) Rh(1) C(4) C(5) 54.3(3)
C(4) Rh(1) C(29) C(28) -138.3(2)
C(4) Rh(1) C(29) C(30) 109.4(3)
C(4) Rh(1) C(29) C(39) -17.5(4)
C(29) Rh(1) C(4) C(3) -140.4(2)
C(29) Rh(1) C(4) C(5) 87.6(3)
C(5) Rh(1) C(6) C(1) -133.2(4)
C(6) Rh(1) C(5) C(4) 127.8(4)
C(5) Rh(1) C(25) C(26) -170.2(3)
C(5) Rh(1) C(25) C(30) -59.8(5)
C(5) Rh(1) C(25) C(37) 69.9(6)
C(25) Rh(1) C(5) C(4) -41.5(5)
C(25) Rh(1) C(5) C(6) -169.3(3)
C(5) Rh(1) C(26) C(25) 157.4(8)
C(5) Rh(1) C(26) C(27) 45.6(10)
C(5) Rh(1) C(26) C(38) -85.8(10)
C(26) Rh(1) C(5) C(4) 169.3(8)
C(26) Rh(1) C(5) C(6) 41.5(10)
C(5) Rh(1) C(28) C(27) -161.9(2)
C(5) Rh(1) C(28) C(29) 87.8(2)
C(5) Rh(1) C(28) C(40) -33.4(5)
C(28) Rh(1) C(5) C(4) -140.4(3)
C(28) Rh(1) C(5) C(6) 91.8(3)
C(5) Rh(1) C(29) C(28) -101.8(2)
C(5) Rh(1) C(29) C(30) 145.9(3)
C(5) Rh(1) C(29) C(39) 18.9(4)
C(29) Rh(1) C(5) C(4) -101.1(3)
C(29) Rh(1) C(5) C(6) 131.0(3)
C(6) Rh(1) C(25) C(26) 49.5(12)
C(6) Rh(1) C(25) C(30) 159.9(10)
C(6) Rh(1) C(25) C(37) -70.4(13)
C(25) Rh(1) C(6) C(1) 16.2(13)
C(25) Rh(1) C(6) C(5) 149.4(11)
C(6) Rh(1) C(26) C(25) -169.5(2)
C(6) Rh(1) C(26) C(27) 78.7(3)
C(6) Rh(1) C(26) C(38) -52.8(4)
C(26) Rh(1) C(6) C(1) 57.9(3)
C(26) Rh(1) C(6) C(5) -168.9(3)
C(6) Rh(1) C(28) C(27) -124.6(2)
C(6) Rh(1) C(28) C(29) 125.1(2)
C(6) Rh(1) C(28) C(40) 3.8(5)
C(28) Rh(1) C(6) C(1) 128.5(3)
C(28) Rh(1) C(6) C(5) -98.2(3)
C(6) Rh(1) C(29) C(28) -70.2(3)
C(6) Rh(1) C(29) C(30) 177.5(3)
C(6) Rh(1) C(29) C(39) 50.6(4)
C(29) Rh(1) C(6) C(1) 165.6(3)
C(29) Rh(1) C(6) C(5) -61.2(3)
C(25) Rh(1) C(26) C(27) -111.8(4)
C(25) Rh(1) C(26) C(38) 116.7(5)
C(26) Rh(1) C(25) C(30) 110.4(4)
C(26) Rh(1) C(25) C(37) -119.9(5)
C(25) Rh(1) C(28) C(27) 46.1(3)
C(25) Rh(1) C(28) C(29) -64.2(2)
C(25) Rh(1) C(28) C(40) 174.6(5)
C(28) Rh(1) C(25) C(26) -64.8(3)
C(28) Rh(1) C(25) C(30) 45.6(3)
C(28) Rh(1) C(25) C(37) 175.3(5)
C(25) Rh(1) C(29) C(28) 104.4(3)
C(25) Rh(1) C(29) C(30) -7.9(3)
C(25) Rh(1) C(29) C(39) -134.9(4)
C(29) Rh(1) C(25) C(26) -102.5(3)
C(29) Rh(1) C(25) C(30) 7.9(3)
C(29) Rh(1) C(25) C(37) 137.7(5)
C(26) Rh(1) C(28) C(27) 8.1(2)
C(26) Rh(1) C(28) C(29) -102.2(2)
C(26) Rh(1) C(28) C(40) 136.6(5)
C(28) Rh(1) C(26) C(25) 103.7(3)
C(28) Rh(1) C(26) C(27) -8.1(2)
C(28) Rh(1) C(26) C(38) -139.5(4)
C(26) Rh(1) C(29) C(28) 66.0(2)
C(26) Rh(1) C(29) C(30) -46.3(3)
C(26) Rh(1) C(29) C(39) -173.3(4)
C(29) Rh(1) C(26) C(25) 65.5(3)
C(29) Rh(1) C(26) C(27) -46.3(3)
C(29) Rh(1) C(26) C(38) -177.8(4)
C(28) Rh(1) C(29) C(30) -112.3(4)
C(28) Rh(1) C(29) C(39) 120.7(4)
C(29) Rh(1) C(28) C(27) 110.3(3)
C(29) Rh(1) C(28) C(40) -121.2(5)
C(2) C(1) C(6) Rh(1) 50.5(3)
C(2) C(1) C(6) C(5) -4.7(6)
C(6) C(1) C(2) Rh(1) -51.0(3)
C(6) C(1) C(2) C(3) 8.8(6)
C(2) C(1) B(1) C(7) -146.0(4)
C(2) C(1) B(1) C(13) 97.2(5)
C(2) C(1) B(1) C(19) -18.1(7)
B(1) C(1) C(2) Rh(1) 133.3(4)
B(1) C(1) C(2) C(3) -166.8(4)
C(6) C(1) B(1) C(7) 38.6(5)
C(6) C(1) B(1) C(13) -78.2(5)
C(6) C(1) B(1) C(19) 166.5(4)
B(1) C(1) C(6) Rh(1) -133.6(4)
B(1) C(1) C(6) C(5) 171.2(4)
Rh(1) C(2) C(3) C(4) 56.8(4)
C(1) C(2) C(3) Rh(1) -62.2(4)
C(1) C(2) C(3) C(4) -5.5(7)
Rh(1) C(3) C(4) C(5) 53.2(4)
C(2) C(3) C(4) Rh(1) -55.8(4)
C(2) C(3) C(4) C(5) -2.6(7)
Rh(1) C(4) C(5) C(6) 60.8(4)
C(3) C(4) C(5) Rh(1) -54.2(4)
C(3) C(4) C(5) C(6) 6.6(7)
Rh(1) C(5) C(6) C(1) 58.4(4)
C(4) C(5) C(6) Rh(1) -61.1(4)
C(4) C(5) C(6) C(1) -2.7(7)
C(8) C(7) C(12) C(11) -2.9(8)
C(12) C(7) C(8) C(9) 0.4(7)
C(8) C(7) B(1) C(1) 76.6(6)
C(8) C(7) B(1) C(13) -169.6(5)
C(8) C(7) B(1) C(19) -48.2(6)
B(1) C(7) C(8) C(9) -175.2(5)
C(12) C(7) B(1) C(1) -98.7(5)
C(12) C(7) B(1) C(13) 15.1(7)
C(12) C(7) B(1) C(19) 136.5(4)
B(1) C(7) C(12) C(11) 172.8(5)
C(7) C(8) C(9) C(10) 2.3(9)
C(8) C(9) C(10) C(11) -2.6(9)
C(9) C(10) C(11) C(12) 0.3(7)
C(10) C(11) C(12) C(7) 2.6(9)
C(14) C(13) C(18) C(17) -0.5(6)
C(18) C(13) C(14) C(15) 0.2(6)
C(14) C(13) B(1) C(1) -168.2(3)
C(14) C(13) B(1) C(7) 77.5(5)
C(14) C(13) B(1) C(19) -49.7(5)
B(1) C(13) C(14) C(15) -174.2(4)
C(18) C(13) B(1) C(1) 18.1(6)
C(18) C(13) B(1) C(7) -96.2(5)
C(18) C(13) B(1) C(19) 136.6(4)
B(1) C(13) C(18) C(17) 173.4(4)
C(13) C(14) C(15) C(16) 0.5(7)
C(14) C(15) C(16) C(17) -0.9(7)
C(15) C(16) C(17) C(18) 0.6(7)
C(16) C(17) C(18) C(13) 0.1(6)
C(20) C(19) C(24) C(23) 2.6(6)
C(24) C(19) C(20) C(21) -2.6(7)
C(20) C(19) B(1) C(1) -121.3(5)
C(20) C(19) B(1) C(7) 0.9(6)
C(20) C(19) B(1) C(13) 124.0(5)
B(1) C(19) C(20) C(21) 179.8(4)
C(24) C(19) B(1) C(1) 61.2(5)
C(24) C(19) B(1) C(7) -176.6(4)
C(24) C(19) B(1) C(13) -53.5(5)
B(1) C(19) C(24) C(23) -179.7(4)
C(19) C(20) C(21) C(22) 0.7(8)
C(20) C(21) C(22) C(23) 1.4(9)
C(21) C(22) C(23) C(24) -1.5(8)
C(22) C(23) C(24) C(19) -0.6(8)
Rh(1) C(25) C(26) C(27) 88.0(3)
Rh(1) C(25) C(26) C(38) -115.8(4)
Rh(1) C(25) C(30) C(29) -10.3(4)
Rh(1) C(25) C(30) C(31) -123.9(3)
C(26) C(25) C(30) C(29) 62.1(5)
C(26) C(25) C(30) C(31) -51.5(4)
C(30) C(25) C(26) Rh(1) -89.9(3)
C(30) C(25) C(26) C(27) -1.9(5)
C(30) C(25) C(26) C(38) 154.3(4)
C(37) C(25) C(26) Rh(1) 113.9(5)
C(37) C(25) C(26) C(27) -158.1(4)
C(37) C(25) C(26) C(38) -2.0(7)
C(37) C(25) C(30) C(29) -140.2(5)
C(37) C(25) C(30) C(31) 106.1(5)
Rh(1) C(26) C(27) C(28) 10.5(3)
Rh(1) C(26) C(27) C(32) 125.7(4)
C(25) C(26) C(27) C(28) -60.3(4)
C(25) C(26) C(27) C(32) 54.9(5)
C(38) C(26) C(27) C(28) 142.9(4)
C(38) C(26) C(27) C(32) -101.8(5)
C(26) C(27) C(28) Rh(1) -10.6(3)
C(26) C(27) C(28) C(29) 61.4(5)
C(26) C(27) C(28) C(40) -140.0(4)
C(26) C(27) C(32) C(31) -52.2(5)
C(26) C(27) C(32) C(33) 131.7(5)
C(28) C(27) C(32) C(31) 57.3(5)
C(28) C(27) C(32) C(33) -118.8(6)
C(32) C(27) C(28) Rh(1) -127.9(3)
C(32) C(27) C(28) C(29) -55.9(5)
C(32) C(27) C(28) C(40) 102.7(5)
Rh(1) C(28) C(29) C(30) 89.1(4)
Rh(1) C(28) C(29) C(39) -113.2(5)
C(27) C(28) C(29) Rh(1) -89.5(3)
C(27) C(28) C(29) C(30) -0.5(6)
C(27) C(28) C(29) C(39) 157.3(5)
C(40) C(28) C(29) Rh(1) 113.8(5)
C(40) C(28) C(29) C(30) -157.2(5)
C(40) C(28) C(29) C(39) 0.6(8)
Rh(1) C(29) C(30) C(25) 10.3(4)
Rh(1) C(29) C(30) C(31) 126.1(3)
C(28) C(29) C(30) C(25) -61.6(5)
C(28) C(29) C(30) C(31) 54.3(6)
C(39) C(29) C(30) C(25) 138.7(5)
C(39) C(29) C(30) C(31) -105.4(6)
C(25) C(30) C(31) C(32) 54.8(5)
C(25) C(30) C(31) C(36) -131.1(5)
C(29) C(30) C(31) C(32) -53.0(5)
C(29) C(30) C(31) C(36) 121.2(5)
C(30) C(31) C(32) C(27) -2.1(5)
C(30) C(31) C(32) C(33) 174.5(4)
C(30) C(31) C(36) F(4) 5.8(8)
C(30) C(31) C(36) C(35) -172.4(5)
C(32) C(31) C(36) F(4) 179.7(4)
C(32) C(31) C(36) C(35) 1.5(7)
C(36) C(31) C(32) C(27) -176.8(4)
C(36) C(31) C(32) C(33) -0.2(5)
C(27) C(32) C(33) F(1) -2.4(8)
C(27) C(32) C(33) C(34) 174.2(5)
C(31) C(32) C(33) F(1) -178.2(4)
C(31) C(32) C(33) C(34) -1.6(7)
F(1) C(33) C(34) F(2) 1.1(7)
F(1) C(33) C(34) C(35) 178.7(5)
C(32) C(33) C(34) F(2) -175.6(4)
C(32) C(33) C(34) C(35) 2.1(8)
F(2) C(34) C(35) F(3) -3.1(7)
F(2) C(34) C(35) C(36) 177.0(5)
C(33) C(34) C(35) F(3) 179.2(5)
C(33) C(34) C(35) C(36) -0.7(8)
F(3) C(35) C(36) F(4) 0.8(8)
F(3) C(35) C(36) C(31) 179.0(4)
C(34) C(35) C(36) F(4) -179.3(5)
C(34) C(35) C(36) C(31) -1.1(8)
